data_1008429
loop_
_publ_author_name
'Eisenmann, B'
'Klein, J'
'Somer, M'

_publ_section_title
;
C O~3~^2-^ - isostere Anionen in Cs~5~ Si P~3~, Cs~5~ Si As~3~, Cs~5~
Ge P~3~ und Cs~5~ Ge As~3~
;
_journal_coden_ASTM ANCEAD
_journal_name_full 'Angewandte Chemie (German Edition)'
_journal_page_first 92
_journal_page_last 93
_journal_paper_doi 10.1002/ange.19901020127
_journal_volume 102
_journal_year 1990
_chemical_formula_structural 'Cs5 (Si P3)'
_chemical_formula_sum 'Cs5 P3 Si'
_chemical_name_systematic 'Caesium triphosphidosilicate'
_space_group_IT_number 62
_symmetry_cell_setting orthorhombic
_symmetry_Int_Tables_number 62
_symmetry_space_group_name_Hall '-P 2ac 2n'
_symmetry_space_group_name_H-M 'P n m a'
_cell_angle_alpha 90
_cell_angle_beta 90
_cell_angle_gamma 90
_cell_formula_units_Z 4
_cell_length_a 14.144(4)
_cell_length_b 5.995(2)
_cell_length_c 15.500(4)
_cell_volume 1314.3
_refine_ls_R_factor_all 0.0569
_cod_database_code 1008429

loop_
_symmetry_equiv_pos_as_xyz
x,y,z
1/2+x,1/2-y,1/2-z
-x,1/2+y,-z
1/2-x,-y,1/2+z
-x,-y,-z
1/2-x,1/2+y,1/2+z
x,1/2-y,z
1/2+x,y,1/2-z

loop_
_atom_site_aniso_label
_atom_site_aniso_U_11
_atom_site_aniso_U_12
_atom_site_aniso_U_13
_atom_site_aniso_U_22
_atom_site_aniso_U_23
_atom_site_aniso_U_33
Cs1 0.0253(5) 0. .0000(4) 0.0293(6) 0. 0.0331(6)
Cs2 0.0388(6) 0. 0.0001(5) 0.0310(6) 0. 0.0229(5)
Cs3 0.0298(6) 0. -0.0027(5) 0.0293(6) 0. 0.0422(7)
Cs4 0.0342(6) 0. -0.0027(4) 0.0277(5) 0. 0.0257(5)
Cs5 0.0348(7) 0. -0.0099(6) 0.0482(8) 0. 0.0569(9)
Si1 0.0152(18) 0. -0.0002(16) 0.0167(19) 0. 0.0228(21)
P1 0.0187(19) 0. 0.0010(16) 0.0320(24) 0. 0.0222(19)
P2 0.0212(20) 0. 0.0023(16) 0.0330(24) 0. 0.0213(20)
P3 0.0205(19) 0. -0.0095(17) 0.0333(25) 0. 0.0267(22)

loop_
_atom_site_label
_atom_site_type_symbol
_atom_site_symmetry_multiplicity
_atom_site_Wyckoff_symbol
_atom_site_fract_x
_atom_site_fract_y
_atom_site_fract_z
_atom_site_occupancy
_atom_site_attached_hydrogens
_atom_site_calc_flag
Cs1 Cs1+ 4 c 0.5623(1) 0.25 0.4516(1) 1. 0 d
Cs2 Cs1+ 4 c 0.6173(1) 0.25 0.6879(1) 1. 0 d
Cs3 Cs1+ 4 c 0.8540(1) 0.25 0.5505(1) 1. 0 d
Cs4 Cs1+ 4 c 0.2762(1) 0.25 0.2051(1) 1. 0 d
Cs5 Cs1+ 4 c 0.0473(1) 0.25 0.3482(1) 1. 0 d
Si1 Si4+ 4 c 0.2602(3) 0.25 0.5640(3) 1. 0 d
P1 P3- 4 c 0.1080(3) 0.25 0.5859(3) 1. 0 d
P2 P3- 4 c 0.3066(3) 0.25 0.4298(3) 1. 0 d
P3 P3- 4 c 0.3627(3) 0.25 0.6716(3) 1. 0 d

loop_
_atom_type_symbol
_atom_type_oxidation_number
Cs1+ 1.000
Si4+ 4.000
P3- -3.000
